data_4110546
loop_
_publ_author_name
'Ken Tanaka'
'Kenzo Takeishi'
'Keiichi Noguchi'

_publ_contact_author_address
;
Department of Applied Chemistry
Graduate School of Engineering
Tokyo University of Agriculture and Technology
Koganei
Tokyo 184-8588
Japan
;
_publ_contact_author_email tanaka-k@cc.tuat.ac.jp
_publ_contact_author_fax +81-42-388-7037
_publ_contact_author_name 'Dr Ken Tanaka'
_publ_contact_author_phone +81-42-388-7037
_publ_section_title
;
 Enantioselective Synthesis of Axially Chiral Anilides through
 Rhodium-Catalyzed [2+2+2] Cycloaddition of 1,6-Diynes with
 Trimethylsilylynamides
;
_journal_name_full 'Journal of the American Chemical Society'
_journal_page_first 4586
_journal_page_last 4587
_journal_paper_doi 10.1021/ja060348f
_journal_volume 128
_journal_year 2006
_chemical_absolute_configuration ad
_chemical_formula_moiety 'C34 H38 N2 O3 S Si'
_chemical_formula_sum 'C34 H38 N2 O3 S Si'
_chemical_formula_weight 582.81
_chemical_name_systematic
;
 ?
;
_space_group_IT_number 5
_symmetry_cell_setting monoclinic
_symmetry_Int_Tables_number 5
_symmetry_space_group_name_Hall 'C 2y'
_symmetry_space_group_name_H-M 'C 1 2 1'
_atom_sites_solution_hydrogens difmap
_atom_sites_solution_primary direct
_atom_sites_solution_secondary difmap
_audit_creation_date 2006-01-10
_audit_creation_method SHELXL-97
_cell_angle_alpha 90.00
_cell_angle_beta 100.942(3)
_cell_angle_gamma 90.00
_cell_formula_units_Z 8
_cell_length_a 31.7037(11)
_cell_length_b 10.2735(4)
_cell_length_c 19.8389(7)
_cell_measurement_reflns_used 55511
_cell_measurement_temperature 223
_cell_measurement_theta_max 68.2
_cell_measurement_theta_min 3.3
_cell_volume 6344.2(4)
_computing_cell_refinement PROCESS-AUTO
_computing_data_collection PROCESS-AUTO
_computing_data_reduction CrystalStructure
_computing_molecular_graphics 'ORTEP-3 for Windows Ver. 1.076 (Farrugia, 1997)'
_computing_publication_material 'SHELXL-97 (Sheldrick, 1997)'
_computing_structure_refinement 'SHELXL-97 (Sheldrick, 1997)'
_computing_structure_solution SIR92
_diffrn_ambient_temperature 223
_diffrn_detector_area_resol_mean 10.00
_diffrn_measured_fraction_theta_full 0.997
_diffrn_measured_fraction_theta_max 0.997
_diffrn_measurement_device_type 'Rigaku RAXIS-RAPID'
_diffrn_measurement_method \w
_diffrn_radiation_monochromator graphite
_diffrn_radiation_source 'rotating anode'
_diffrn_radiation_type CuK\a
_diffrn_radiation_wavelength 1.5418
_diffrn_reflns_av_R_equivalents 0.0228
_diffrn_reflns_av_sigmaI/netI 0.0200
_diffrn_reflns_limit_h_max 38
_diffrn_reflns_limit_h_min -38
_diffrn_reflns_limit_k_max 12
_diffrn_reflns_limit_k_min -12
_diffrn_reflns_limit_l_max 23
_diffrn_reflns_limit_l_min -23
_diffrn_reflns_number 60595
_diffrn_reflns_theta_full 68.24
_diffrn_reflns_theta_max 68.24
_diffrn_reflns_theta_min 3.28
_exptl_absorpt_coefficient_mu 1.548
_exptl_absorpt_correction_T_max 0.925
_exptl_absorpt_correction_T_min 0.688
_exptl_absorpt_correction_type multi-scan
_exptl_absorpt_process_details
;
    Higashi, T. (1995). Program for Absorption Correction.
    Rigaku Corporation, Tokyo, Japan.
;
_exptl_crystal_colour colorless
_exptl_crystal_density_diffrn 1.220
_exptl_crystal_description needle
_exptl_crystal_F_000 2480
_exptl_crystal_size_max 0.40
_exptl_crystal_size_mid 0.15
_exptl_crystal_size_min 0.05
_refine_diff_density_max 0.218
_refine_diff_density_min -0.386
_refine_diff_density_rms 0.034
_refine_ls_abs_structure_details 'Flack H D (1983), Acta Cryst. A39, 876-881, 5036 Friedel pairs'
_refine_ls_abs_structure_Flack 0.028(13)
_refine_ls_extinction_method none
_refine_ls_goodness_of_fit_ref 1.070
_refine_ls_hydrogen_treatment constr
_refine_ls_matrix_type full
_refine_ls_number_parameters 751
_refine_ls_number_reflns 11183
_refine_ls_number_restraints 1
_refine_ls_restrained_S_all 1.070
_refine_ls_R_factor_all 0.0449
_refine_ls_R_factor_gt 0.0378
_refine_ls_shift/su_max 0.030
_refine_ls_shift/su_mean 0.001
_refine_ls_structure_factor_coef Fsqd
_refine_ls_weighting_details 'calc w=1/[\s^2^(Fo^2^)+(0.0608P)^2^+1.8297P] where P=(Fo^2^+2Fc^2^)/3'
_refine_ls_weighting_scheme calc
_refine_ls_wR_factor_gt 0.1020
_refine_ls_wR_factor_ref 0.1079
_reflns_number_gt 9656
_reflns_number_total 11183
_reflns_threshold_expression >2sigma(I)
_cod_data_source_file ja060348fsi20060117_071019.cif
_cod_data_source_block I
_cod_database_code 4110546

loop_
_symmetry_equiv_pos_as_xyz
'x, y, z'
'-x, y, -z'
'x+1/2, y+1/2, z'
'-x+1/2, y+1/2, -z'

loop_
_atom_site_label
_atom_site_type_symbol
_atom_site_fract_x
_atom_site_fract_y
_atom_site_fract_z
_atom_site_U_iso_or_equiv
_atom_site_adp_type
_atom_site_occupancy
_atom_site_symmetry_multiplicity
_atom_site_calc_flag
_atom_site_refinement_flags
S1 S 0.17730(2) -0.34715(7) 0.47555(3) 0.0649(2) Uani 1 1 d .
S2 S 0.32810(2) 0.49824(7) 0.02731(3) 0.05508(17) Uani 1 1 d .
Si1 Si 0.048128(19) -0.02125(7) 0.13153(3) 0.04558(15) Uani 1 1 d .
Si2 Si 0.45032(2) 0.13718(9) 0.36859(3) 0.0622(2) Uani 1 1 d .
O1 O 0.09573(10) 0.4012(2) 0.22482(15) 0.1012(8) Uani 1 1 d .
O2 O 0.18341(7) -0.2765(2) 0.53839(9) 0.0719(6) Uani 1 1 d .
O3 O 0.15485(8) -0.4680(2) 0.46875(12) 0.0956(8) Uani 1 1 d .
O4 O 0.39340(8) -0.2815(2) 0.26695(14) 0.0871(7) Uani 1 1 d .
O5 O 0.35313(6) 0.6147(2) 0.03377(11) 0.0753(6) Uani 1 1 d .
O6 O 0.32007(6) 0.4281(2) -0.03577(9) 0.0659(5) Uani 1 1 d .
N1 N 0.11159(7) 0.18792(19) 0.21820(10) 0.0498(5) Uani 1 1 d .
N2 N 0.15138(7) -0.2518(2) 0.41669(10) 0.0544(5) Uani 1 1 d .
N3 N 0.40867(6) -0.0684(2) 0.25447(11) 0.0525(5) Uani 1 1 d .
N4 N 0.35235(6) 0.3983(2) 0.08500(10) 0.0511(5) Uani 1 1 d .
C1 C 0.11539(7) 0.0593(2) 0.24807(11) 0.0395(5) Uani 1 1 d .
C2 C 0.09142(7) -0.0438(2) 0.21256(10) 0.0380(5) Uani 1 1 d .
C3 C 0.09681(7) -0.1692(2) 0.24150(11) 0.0400(5) Uani 1 1 d .
C4 C 0.12235(7) -0.1819(2) 0.30702(11) 0.0404(5) Uani 1 1 d .
C5 C 0.14348(7) -0.0777(2) 0.34164(10) 0.0382(5) Uani 1 1 d .
C6 C 0.14282(7) 0.0452(2) 0.31224(11) 0.0402(5) Uani 1 1 d .
C7 C 0.13109(8) -0.3045(2) 0.34891(13) 0.0525(6) Uani 1 1 d .
H7A H 0.1045 -0.3513 0.3513 0.063 Uiso 1 1 calc R
H7B H 0.1506 -0.3626 0.3304 0.063 Uiso 1 1 calc R
C8 C 0.16652(8) -0.1168(2) 0.41244(12) 0.0471(5) Uani 1 1 d .
H8A H 0.1978 -0.1132 0.4163 0.057 Uiso 1 1 calc R
H8B H 0.1581 -0.0617 0.4480 0.057 Uiso 1 1 calc R
C9 C 0.07564(9) -0.2903(3) 0.20770(13) 0.0545(6) Uani 1 1 d .
H9A H 0.0663 -0.2748 0.1589 0.065 Uiso 1 1 calc R
H9B H 0.0510 -0.3124 0.2279 0.065 Uiso 1 1 calc R
H9C H 0.0960 -0.3618 0.2145 0.065 Uiso 1 1 calc R
C10 C 0.17004(8) 0.1518(2) 0.34952(12) 0.0518(6) Uani 1 1 d .
H10A H 0.1710 0.2244 0.3186 0.062 Uiso 1 1 calc R
H10B H 0.1989 0.1195 0.3659 0.062 Uiso 1 1 calc R
H10C H 0.1578 0.1805 0.3883 0.062 Uiso 1 1 calc R
C11 C 0.13449(9) 0.2142(3) 0.16091(12) 0.0631(7) Uani 1 1 d .
H11A H 0.1212 0.2895 0.1349 0.076 Uiso 1 1 calc R
H11B H 0.1308 0.1391 0.1299 0.076 Uiso 1 1 calc R
C12 C 0.18165(10) 0.2403(3) 0.18370(12) 0.0596(7) Uani 1 1 d .
C13 C 0.19588(11) 0.3591(3) 0.21321(16) 0.0731(8) Uani 1 1 d .
H13 H 0.1759 0.4231 0.2198 0.088 Uiso 1 1 calc R
C14 C 0.23947(12) 0.3833(4) 0.23291(16) 0.0829(10) Uani 1 1 d .
H14 H 0.2488 0.4639 0.2526 0.100 Uiso 1 1 calc R
C15 C 0.26881(13) 0.2923(5) 0.22413(18) 0.0931(12) Uani 1 1 d .
H15 H 0.2983 0.3092 0.2381 0.112 Uiso 1 1 calc R
C16 C 0.25525(12) 0.1758(5) 0.19488(19) 0.0957(12) Uani 1 1 d .
H16 H 0.2757 0.1130 0.1885 0.115 Uiso 1 1 calc R
C17 C 0.21192(11) 0.1485(4) 0.17435(15) 0.0740(8) Uani 1 1 d .
H17 H 0.2031 0.0678 0.1541 0.089 Uiso 1 1 calc R
C18 C 0.09372(10) 0.2898(3) 0.24628(15) 0.0647(7) Uani 1 1 d .
C19 C 0.07316(8) 0.2639(3) 0.30680(15) 0.0604(7) Uani 1 1 d .
C20 C 0.04296(9) 0.1678(3) 0.30991(16) 0.0674(8) Uani 1 1 d .
H20 H 0.0338 0.1139 0.2716 0.081 Uiso 1 1 calc R
C21 C 0.02607(10) 0.1501(4) 0.3683(2) 0.0914(11) Uani 1 1 d .
H21 H 0.0057 0.0843 0.3701 0.110 Uiso 1 1 calc R
C22 C 0.03947(12) 0.2303(5) 0.4244(2) 0.0977(12) Uani 1 1 d .
H22 H 0.0281 0.2189 0.4645 0.117 Uiso 1 1 calc R
C23 C 0.06896(11) 0.3256(4) 0.4219(2) 0.0931(12) Uani 1 1 d .
H23 H 0.0783 0.3785 0.4605 0.112 Uiso 1 1 calc R
C24 C 0.08509(10) 0.3448(3) 0.36351(18) 0.0768(9) Uani 1 1 d .
H24 H 0.1045 0.4134 0.3616 0.092 Uiso 1 1 calc R
C25 C 0.06463(10) -0.0994(4) 0.05585(14) 0.0758(9) Uani 1 1 d .
H25A H 0.0921 -0.0643 0.0499 0.091 Uiso 1 1 calc R
H25B H 0.0432 -0.0819 0.0150 0.091 Uiso 1 1 calc R
H25C H 0.0672 -0.1926 0.0632 0.091 Uiso 1 1 calc R
C26 C 0.03310(10) 0.1490(3) 0.10665(16) 0.0805(9) Uani 1 1 d .
H26A H 0.0249 0.1940 0.1452 0.097 Uiso 1 1 calc R
H26B H 0.0092 0.1491 0.0681 0.097 Uiso 1 1 calc R
H26C H 0.0574 0.1931 0.0937 0.097 Uiso 1 1 calc R
C27 C -0.00312(8) -0.0927(4) 0.14858(16) 0.0714(8) Uani 1 1 d .
H27A H -0.0058 -0.0742 0.1956 0.086 Uiso 1 1 calc R
H27B H -0.0029 -0.1861 0.1417 0.086 Uiso 1 1 calc R
H27C H -0.0272 -0.0547 0.1174 0.086 Uiso 1 1 calc R
C28 C 0.22844(10) -0.3725(3) 0.45577(13) 0.0668(8) Uani 1 1 d .
C29 C 0.26110(9) -0.2830(3) 0.47818(14) 0.0660(7) Uani 1 1 d .
H29 H 0.2555 -0.2106 0.5041 0.079 Uiso 1 1 calc R
C30 C 0.30182(12) -0.2989(4) 0.46282(17) 0.0887(11) Uani 1 1 d .
H30 H 0.3233 -0.2365 0.4776 0.106 Uiso 1 1 calc R
C31 C 0.31066(17) -0.4044(6) 0.4265(2) 0.1088(16) Uani 1 1 d .
C32 C 0.2789(2) -0.4927(5) 0.40376(18) 0.1138(18) Uani 1 1 d .
H32 H 0.2851 -0.5653 0.3785 0.137 Uiso 1 1 calc R
C33 C 0.23672(16) -0.4778(3) 0.41729(16) 0.0950(13) Uani 1 1 d .
H33 H 0.2150 -0.5383 0.4004 0.114 Uiso 1 1 calc R
C34 C 0.35509(18) -0.4267(7) 0.4108(3) 0.175(3) Uani 1 1 d .
H34A H 0.3629 -0.5177 0.4183 0.210 Uiso 1 1 calc R
H34B H 0.3758 -0.3729 0.4408 0.210 Uiso 1 1 calc R
H34C H 0.3551 -0.4040 0.3634 0.210 Uiso 1 1 calc R
C35 C 0.39588(7) 0.0649(2) 0.23750(12) 0.0445(5) Uani 1 1 d .
C36 C 0.41587(7) 0.1666(3) 0.27995(12) 0.0474(6) Uani 1 1 d .
C37 C 0.40899(7) 0.2949(2) 0.25558(11) 0.0435(5) Uani 1 1 d .
C38 C 0.38278(7) 0.3167(2) 0.19152(11) 0.0423(5) Uani 1 1 d .
C39 C 0.36304(7) 0.2141(2) 0.15266(11) 0.0421(5) Uani 1 1 d .
C40 C 0.36837(7) 0.0860(2) 0.17397(11) 0.0425(5) Uani 1 1 d .
C41 C 0.37213(8) 0.4432(2) 0.15482(12) 0.0504(6) Uani 1 1 d .
H41A H 0.3518 0.4943 0.1756 0.060 Uiso 1 1 calc R
H41B H 0.3980 0.4951 0.1543 0.060 Uiso 1 1 calc R
C42 C 0.33784(8) 0.2621(3) 0.08547(12) 0.0498(6) Uani 1 1 d .
H42A H 0.3449 0.2131 0.0467 0.060 Uiso 1 1 calc R
H42B H 0.3068 0.2569 0.0843 0.060 Uiso 1 1 calc R
C43 C 0.42942(9) 0.4138(3) 0.29382(13) 0.0592(7) Uani 1 1 d .
H43A H 0.4573 0.3905 0.3206 0.071 Uiso 1 1 calc R
H43B H 0.4111 0.4457 0.3242 0.071 Uiso 1 1 calc R
H43C H 0.4330 0.4812 0.2611 0.071 Uiso 1 1 calc R
C44 C 0.34652(8) -0.0193(3) 0.12790(12) 0.0542(6) Uani 1 1 d .
H44A H 0.3550 -0.1036 0.1481 0.065 Uiso 1 1 calc R
H44B H 0.3548 -0.0130 0.0834 0.065 Uiso 1 1 calc R
H44C H 0.3156 -0.0094 0.1224 0.065 Uiso 1 1 calc R
C45 C 0.45071(8) -0.1034(3) 0.23750(16) 0.0674(7) Uani 1 1 d .
H45A H 0.4581 -0.1924 0.2531 0.081 Uiso 1 1 calc R
H45B H 0.4728 -0.0450 0.2622 0.081 Uiso 1 1 calc R
C46 C 0.45052(8) -0.0945(3) 0.16209(15) 0.0597(7) Uani 1 1 d .
C47 C 0.46548(10) 0.0165(3) 0.13517(18) 0.0766(9) Uani 1 1 d .
H47 H 0.4773 0.0845 0.1645 0.092 Uiso 1 1 calc R
C48 C 0.46299(13) 0.0275(4) 0.0649(2) 0.0942(12) Uani 1 1 d .
H48 H 0.4733 0.1034 0.0470 0.113 Uiso 1 1 calc R
C49 C 0.44595(12) -0.0693(4) 0.0214(2) 0.0951(12) Uani 1 1 d .
H49 H 0.4445 -0.0604 -0.0262 0.114 Uiso 1 1 calc R
C50 C 0.43106(11) -0.1789(4) 0.0472(2) 0.0927(12) Uani 1 1 d .
H50 H 0.4192 -0.2462 0.0174 0.111 Uiso 1 1 calc R
C51 C 0.43326(10) -0.1918(3) 0.1164(2) 0.0786(9) Uani 1 1 d .
H51 H 0.4228 -0.2683 0.1335 0.094 Uiso 1 1 calc R
C52 C 0.38246(9) -0.1669(3) 0.26789(14) 0.0594(7) Uani 1 1 d .
C53 C 0.33930(8) -0.1345(3) 0.28382(12) 0.0528(6) Uani 1 1 d .
C54 C 0.30641(10) -0.2229(3) 0.26075(15) 0.0649(7) Uani 1 1 d .
H54 H 0.3120 -0.2972 0.2362 0.078 Uiso 1 1 calc R
C55 C 0.26561(10) -0.2025(3) 0.27361(15) 0.0703(8) Uani 1 1 d .
H55 H 0.2435 -0.2616 0.2568 0.084 Uiso 1 1 calc R
C56 C 0.25731(10) -0.0962(4) 0.31083(15) 0.0704(8) Uani 1 1 d .
H56 H 0.2295 -0.0818 0.3191 0.084 Uiso 1 1 calc R
C57 C 0.28995(9) -0.0107(4) 0.33601(14) 0.0681(7) Uani 1 1 d .
H57 H 0.2845 0.0607 0.3627 0.082 Uiso 1 1 calc R
C58 C 0.33047(8) -0.0287(3) 0.32244(12) 0.0581(6) Uani 1 1 d .
H58 H 0.3524 0.0310 0.3394 0.070 Uiso 1 1 calc R
C59 C 0.43009(13) 0.2402(5) 0.43323(16) 0.0989(13) Uani 1 1 d .
H59A H 0.4435 0.3253 0.4352 0.119 Uiso 1 1 calc R
H59B H 0.4371 0.1992 0.4780 0.119 Uiso 1 1 calc R
H59C H 0.3992 0.2497 0.4201 0.119 Uiso 1 1 calc R
C60 C 0.50764(9) 0.1750(4) 0.36483(17) 0.0830(10) Uani 1 1 d .
H60A H 0.5102 0.2665 0.3542 0.100 Uiso 1 1 calc R
H60B H 0.5166 0.1224 0.3295 0.100 Uiso 1 1 calc R
H60C H 0.5257 0.1558 0.4089 0.100 Uiso 1 1 calc R
C61 C 0.44961(11) -0.0312(4) 0.40311(16) 0.0910(11) Uani 1 1 d .
H61A H 0.4201 -0.0580 0.4019 0.109 Uiso 1 1 calc R
H61B H 0.4653 -0.0333 0.4501 0.109 Uiso 1 1 calc R
H61C H 0.4630 -0.0902 0.3753 0.109 Uiso 1 1 calc R
C62 C 0.27808(8) 0.5357(3) 0.04875(13) 0.0551(6) Uani 1 1 d .
C63 C 0.24420(8) 0.4490(3) 0.03229(12) 0.0600(7) Uani 1 1 d .
H63 H 0.2476 0.3715 0.0088 0.072 Uiso 1 1 calc R
C64 C 0.20530(9) 0.4775(4) 0.05070(15) 0.0764(10) Uani 1 1 d .
H64 H 0.1825 0.4178 0.0406 0.092 Uiso 1 1 calc R
C65 C 0.19945(11) 0.5938(4) 0.08416(17) 0.0827(11) Uani 1 1 d .
C66 C 0.23382(13) 0.6779(4) 0.10010(17) 0.0883(11) Uani 1 1 d .
H66 H 0.2305 0.7561 0.1231 0.106 Uiso 1 1 calc R
C67 C 0.27329(10) 0.6495(3) 0.08288(15) 0.0709(8) Uani 1 1 d .
H67 H 0.2965 0.7075 0.0945 0.085 Uiso 1 1 calc R
C68 C 0.15659(13) 0.6264(5) 0.1020(2) 0.132(2) Uani 1 1 d .
H68A H 0.1393 0.5481 0.1000 0.159 Uiso 1 1 calc R
H68B H 0.1419 0.6896 0.0694 0.159 Uiso 1 1 calc R
H68C H 0.1609 0.6626 0.1479 0.159 Uiso 1 1 calc R

loop_
_atom_site_aniso_label
_atom_site_aniso_U_11
_atom_site_aniso_U_22
_atom_site_aniso_U_33
_atom_site_aniso_U_23
_atom_site_aniso_U_13
_atom_site_aniso_U_12
S1 0.0849(5) 0.0511(4) 0.0502(4) 0.0209(3) -0.0088(3) -0.0057(3)
S2 0.0542(3) 0.0540(4) 0.0533(3) 0.0181(3) 0.0007(3) -0.0010(3)
Si1 0.0443(3) 0.0525(4) 0.0370(3) 0.0028(3) 0.0002(2) 0.0056(3)
Si2 0.0525(4) 0.0859(6) 0.0432(4) 0.0116(4) -0.0040(3) 0.0040(4)
O1 0.147(2) 0.0354(12) 0.122(2) 0.0265(12) 0.0286(17) 0.0197(13)
O2 0.0919(14) 0.0791(15) 0.0413(10) 0.0175(10) 0.0035(9) -0.0036(12)
O3 0.1208(18) 0.0589(15) 0.0886(15) 0.0395(12) -0.0273(13) -0.0244(13)
O4 0.0945(15) 0.0467(13) 0.129(2) 0.0209(13) 0.0437(14) 0.0185(11)
O5 0.0686(11) 0.0574(13) 0.0940(15) 0.0268(11) 0.0008(10) -0.0128(10)
O6 0.0744(12) 0.0766(14) 0.0445(9) 0.0130(9) 0.0061(8) 0.0025(10)
N1 0.0651(12) 0.0337(11) 0.0462(10) 0.0070(8) -0.0006(9) 0.0010(9)
N2 0.0691(13) 0.0425(13) 0.0448(11) 0.0130(9) -0.0065(10) -0.0036(10)
N3 0.0501(11) 0.0475(13) 0.0599(12) 0.0124(10) 0.0103(9) 0.0140(9)
N4 0.0525(11) 0.0442(12) 0.0519(11) 0.0097(9) -0.0021(9) -0.0003(9)
C1 0.0470(12) 0.0320(11) 0.0380(10) 0.0049(9) 0.0042(9) 0.0015(9)
C2 0.0409(10) 0.0367(12) 0.0349(10) 0.0012(9) 0.0032(8) 0.0008(9)
C3 0.0452(11) 0.0325(12) 0.0404(11) -0.0008(9) 0.0032(9) 0.0027(9)
C4 0.0442(12) 0.0346(12) 0.0405(11) 0.0055(9) 0.0032(9) 0.0023(10)
C5 0.0408(10) 0.0367(12) 0.0353(10) 0.0025(9) 0.0024(8) 0.0015(9)
C6 0.0450(11) 0.0356(12) 0.0383(11) 0.0005(9) 0.0033(9) 0.0023(9)
C7 0.0583(14) 0.0382(14) 0.0549(14) 0.0102(11) -0.0045(11) -0.0025(11)
C8 0.0590(13) 0.0400(14) 0.0391(12) 0.0062(10) 0.0012(10) -0.0009(11)
C9 0.0654(15) 0.0388(14) 0.0537(14) -0.0024(11) -0.0030(12) -0.0014(12)
C10 0.0616(14) 0.0386(14) 0.0504(13) 0.0011(11) -0.0020(11) -0.0027(11)
C11 0.0900(19) 0.0524(16) 0.0443(13) 0.0149(12) 0.0057(12) -0.0134(14)
C12 0.0835(18) 0.0537(17) 0.0406(13) 0.0099(11) 0.0089(12) -0.0156(14)
C13 0.094(2) 0.0546(19) 0.0691(18) 0.0039(14) 0.0126(16) -0.0134(16)
C14 0.101(2) 0.083(3) 0.0638(18) 0.0001(17) 0.0116(17) -0.038(2)
C15 0.084(2) 0.127(4) 0.072(2) -0.003(2) 0.0233(18) -0.027(2)
C16 0.083(2) 0.124(4) 0.088(2) -0.008(2) 0.0362(19) -0.008(2)
C17 0.095(2) 0.070(2) 0.0618(17) -0.0069(15) 0.0267(16) -0.0065(18)
C18 0.0810(19) 0.0398(16) 0.0682(17) 0.0062(13) 0.0012(14) 0.0067(13)
C19 0.0600(15) 0.0386(14) 0.0784(18) -0.0064(12) 0.0023(13) 0.0154(12)
C20 0.0594(15) 0.0656(19) 0.0766(18) -0.0199(15) 0.0117(13) 0.0067(14)
C21 0.0688(19) 0.103(3) 0.109(3) -0.036(2) 0.0339(18) -0.0090(19)
C22 0.086(2) 0.120(3) 0.098(3) -0.033(2) 0.043(2) 0.002(2)
C23 0.076(2) 0.102(3) 0.102(3) -0.050(2) 0.0191(19) 0.002(2)
C24 0.0755(19) 0.0576(19) 0.097(2) -0.0271(17) 0.0166(17) 0.0054(15)
C25 0.0674(17) 0.109(3) 0.0470(14) -0.0115(16) 0.0002(12) 0.0196(18)
C26 0.082(2) 0.073(2) 0.0709(18) 0.0134(17) -0.0230(15) 0.0107(17)
C27 0.0506(14) 0.088(2) 0.0711(18) 0.0106(17) -0.0005(13) -0.0046(15)
C28 0.098(2) 0.0483(17) 0.0450(14) 0.0098(12) -0.0104(13) 0.0192(15)
C29 0.0735(17) 0.0662(19) 0.0509(15) 0.0053(14) -0.0066(13) 0.0144(15)
C30 0.091(2) 0.109(3) 0.0628(18) 0.0283(19) 0.0056(16) 0.035(2)
C31 0.140(4) 0.125(4) 0.063(2) 0.036(2) 0.022(2) 0.073(3)
C32 0.195(5) 0.083(3) 0.057(2) 0.0052(19) 0.008(3) 0.076(3)
C33 0.153(4) 0.057(2) 0.0612(19) 0.0020(15) -0.014(2) 0.037(2)
C34 0.177(5) 0.246(7) 0.122(4) 0.092(4) 0.079(4) 0.138(5)
C35 0.0434(12) 0.0427(13) 0.0469(12) 0.0061(10) 0.0076(9) 0.0066(10)
C36 0.0416(11) 0.0564(15) 0.0427(12) 0.0036(11) 0.0042(9) 0.0056(11)
C37 0.0398(11) 0.0487(15) 0.0415(12) -0.0019(10) 0.0065(9) 0.0026(10)
C38 0.0410(11) 0.0431(13) 0.0424(12) -0.0002(10) 0.0071(9) 0.0043(10)
C39 0.0419(11) 0.0435(13) 0.0400(11) 0.0018(10) 0.0054(9) 0.0034(10)
C40 0.0439(11) 0.0394(13) 0.0434(12) 0.0030(10) 0.0065(9) 0.0048(9)
C41 0.0509(13) 0.0427(15) 0.0527(13) 0.0020(11) -0.0027(10) 0.0006(10)
C42 0.0534(13) 0.0468(15) 0.0449(13) 0.0038(11) -0.0018(10) -0.0008(11)
C43 0.0629(15) 0.0621(18) 0.0493(14) -0.0095(13) 0.0027(12) -0.0055(13)
C44 0.0624(14) 0.0461(15) 0.0508(13) -0.0067(11) 0.0019(11) 0.0014(12)
C45 0.0518(14) 0.0600(18) 0.091(2) 0.0141(15) 0.0163(13) 0.0179(13)
C46 0.0512(13) 0.0466(15) 0.0860(19) -0.0061(14) 0.0248(13) 0.0055(12)
C47 0.0813(19) 0.066(2) 0.091(2) -0.0164(17) 0.0374(17) -0.0230(16)
C48 0.118(3) 0.081(3) 0.098(3) -0.009(2) 0.056(2) -0.027(2)
C49 0.101(3) 0.107(3) 0.090(2) -0.023(2) 0.050(2) -0.017(2)
C50 0.084(2) 0.098(3) 0.109(3) -0.043(2) 0.053(2) -0.020(2)
C51 0.0734(19) 0.0536(19) 0.119(3) -0.0151(18) 0.0444(19) -0.0054(15)
C52 0.0683(16) 0.0466(16) 0.0629(16) 0.0125(12) 0.0114(13) 0.0067(13)
C53 0.0620(14) 0.0474(15) 0.0490(13) 0.0103(11) 0.0106(11) 0.0001(11)
C54 0.0802(19) 0.0490(16) 0.0667(17) -0.0014(13) 0.0168(14) -0.0093(14)
C55 0.0706(18) 0.074(2) 0.0674(17) -0.0028(16) 0.0167(14) -0.0214(16)
C56 0.0647(16) 0.087(2) 0.0636(16) -0.0034(16) 0.0232(13) -0.0088(16)
C57 0.0727(17) 0.077(2) 0.0582(15) -0.0164(15) 0.0218(13) -0.0042(17)
C58 0.0628(14) 0.0609(17) 0.0500(13) -0.0030(12) 0.0091(11) -0.0075(13)
C59 0.108(3) 0.139(4) 0.0461(16) 0.0052(19) 0.0054(16) 0.012(3)
C60 0.0596(16) 0.108(3) 0.0711(18) 0.0145(18) -0.0132(14) -0.0052(17)
C61 0.085(2) 0.115(3) 0.0630(18) 0.036(2) -0.0112(15) 0.006(2)
C62 0.0602(14) 0.0536(17) 0.0461(13) 0.0144(11) -0.0035(11) 0.0073(12)
C63 0.0582(14) 0.0689(19) 0.0476(13) 0.0113(13) -0.0032(11) -0.0001(13)
C64 0.0578(15) 0.107(3) 0.0594(16) 0.0352(19) -0.0006(13) 0.0061(18)
C65 0.077(2) 0.106(3) 0.0658(19) 0.037(2) 0.0154(16) 0.035(2)
C66 0.109(3) 0.086(3) 0.0686(19) 0.0147(18) 0.0145(18) 0.042(2)
C67 0.0818(19) 0.0583(19) 0.0647(16) 0.0113(14) -0.0065(14) 0.0151(16)
C68 0.116(3) 0.164(5) 0.136(4) 0.075(4) 0.072(3) 0.073(3)

loop_
_atom_type_symbol
_atom_type_description
_atom_type_scat_dispersion_real
_atom_type_scat_dispersion_imag
_atom_type_scat_source
C C 0.0181 0.0091 'International Tables Vol C Tables 4.2.6.8 and 6.1.1.4'
H H 0.0000 0.0000 'International Tables Vol C Tables 4.2.6.8 and 6.1.1.4'
O O 0.0492 0.0322 'International Tables Vol C Tables 4.2.6.8 and 6.1.1.4'
N N 0.0311 0.0180 'International Tables Vol C Tables 4.2.6.8 and 6.1.1.4'
Si Si 0.2541 0.3302 'International Tables Vol C Tables 4.2.6.8 and 6.1.1.4'
S S 0.3331 0.5567 'International Tables Vol C Tables 4.2.6.8 and 6.1.1.4'

loop_
_geom_angle_atom_site_label_1
_geom_angle_atom_site_label_2
_geom_angle_atom_site_label_3
_geom_angle
O2 S1 O3 120.63(15)
O2 S1 N2 106.77(12)
O3 S1 N2 106.38(12)
O2 S1 C28 107.04(14)
O3 S1 C28 108.36(17)
N2 S1 C28 106.94(12)
O6 S2 O5 120.42(13)
O6 S2 N4 106.38(12)
O5 S2 N4 106.64(11)
O6 S2 C62 107.69(12)
O5 S2 C62 107.81(14)
N4 S2 C62 107.25(11)
C26 Si1 C25 106.81(16)
C26 Si1 C27 103.30(16)
C25 Si1 C27 111.29(16)
C26 Si1 C2 116.30(12)
C25 Si1 C2 110.94(11)
C27 Si1 C2 107.99(11)
C61 Si2 C59 104.14(19)
C61 Si2 C60 106.68(17)
C59 Si2 C60 111.82(18)
C61 Si2 C36 116.15(14)
C59 Si2 C36 109.37(14)
C60 Si2 C36 108.66(13)
C18 N1 C1 123.1(2)
C18 N1 C11 118.4(2)
C1 N1 C11 117.8(2)
C8 N2 C7 112.47(19)
C8 N2 S1 118.85(16)
C7 N2 S1 120.46(18)
C52 N3 C35 126.2(2)
C52 N3 C45 118.2(2)
C35 N3 C45 113.6(2)
C42 N4 C41 111.51(19)
C42 N4 S2 119.96(16)
C41 N4 S2 121.59(18)
C6 C1 C2 123.8(2)
C6 C1 N1 117.1(2)
C2 C1 N1 119.12(18)
C3 C2 C1 118.11(18)
C3 C2 Si1 117.63(16)
C1 C2 Si1 124.01(16)
C4 C3 C2 117.8(2)
C4 C3 C9 117.8(2)
C2 C3 C9 124.35(19)
C5 C4 C3 122.2(2)
C5 C4 C7 110.75(18)
C3 C4 C7 127.1(2)
C4 C5 C6 122.04(19)
C4 C5 C8 111.2(2)
C6 C5 C8 126.8(2)
C5 C6 C1 115.5(2)
C5 C6 C10 119.68(19)
C1 C6 C10 124.8(2)
N2 C7 C4 101.43(19)
N2 C7 H7A 111.5
C4 C7 H7A 111.5
N2 C7 H7B 111.5
C4 C7 H7B 111.5
H7A C7 H7B 109.3
N2 C8 C5 101.43(19)
N2 C8 H8A 111.5
C5 C8 H8A 111.5
N2 C8 H8B 111.5
C5 C8 H8B 111.5
H8A C8 H8B 109.3
C3 C9 H9A 109.5
C3 C9 H9B 109.5
H9A C9 H9B 109.5
C3 C9 H9C 109.5
H9A C9 H9C 109.5
H9B C9 H9C 109.5
C6 C10 H10A 109.5
C6 C10 H10B 109.5
H10A C10 H10B 109.5
C6 C10 H10C 109.5
H10A C10 H10C 109.5
H10B C10 H10C 109.5
N1 C11 C12 113.9(2)
N1 C11 H11A 108.8
C12 C11 H11A 108.8
N1 C11 H11B 108.8
C12 C11 H11B 108.8
H11A C11 H11B 107.7
C17 C12 C13 118.5(3)
C17 C12 C11 120.9(3)
C13 C12 C11 120.6(3)
C14 C13 C12 120.2(3)
C14 C13 H13 119.9
C12 C13 H13 119.9
C15 C14 C13 120.9(4)
C15 C14 H14 119.6
C13 C14 H14 119.6
C14 C15 C16 119.5(4)
C14 C15 H15 120.3
C16 C15 H15 120.3
C15 C16 C17 121.2(4)
C15 C16 H16 119.4
C17 C16 H16 119.4
C12 C17 C16 119.8(3)
C12 C17 H17 120.1
C16 C17 H17 120.1
O1 C18 N1 121.5(3)
O1 C18 C19 120.3(3)
N1 C18 C19 118.1(2)
C20 C19 C24 118.3(3)
C20 C19 C18 125.0(3)
C24 C19 C18 116.7(3)
C21 C20 C19 120.9(3)
C21 C20 H20 119.5
C19 C20 H20 119.5
C20 C21 C22 119.2(3)
C20 C21 H21 120.4
C22 C21 H21 120.4
C23 C22 C21 120.4(3)
C23 C22 H22 119.8
C21 C22 H22 119.8
C22 C23 C24 120.4(3)
C22 C23 H23 119.8
C24 C23 H23 119.8
C23 C24 C19 120.7(3)
C23 C24 H24 119.6
C19 C24 H24 119.6
Si1 C25 H25A 109.5
Si1 C25 H25B 109.5
H25A C25 H25B 109.5
Si1 C25 H25C 109.5
H25A C25 H25C 109.5
H25B C25 H25C 109.5
Si1 C26 H26A 109.5
Si1 C26 H26B 109.5
H26A C26 H26B 109.5
Si1 C26 H26C 109.5
H26A C26 H26C 109.5
H26B C26 H26C 109.5
Si1 C27 H27A 109.5
Si1 C27 H27B 109.5
H27A C27 H27B 109.5
Si1 C27 H27C 109.5
H27A C27 H27C 109.5
H27B C27 H27C 109.5
C33 C28 C29 119.1(4)
C33 C28 S1 121.4(3)
C29 C28 S1 119.5(2)
C30 C29 C28 121.2(3)
C30 C29 H29 119.4
C28 C29 H29 119.4
C31 C30 C29 120.2(5)
C31 C30 H30 119.9
C29 C30 H30 119.9
C30 C31 C32 119.4(4)
C30 C31 C34 121.5(6)
C32 C31 C34 119.1(5)
C31 C32 C33 121.8(4)
C31 C32 H32 119.1
C33 C32 H32 119.1
C28 C33 C32 118.3(4)
C28 C33 H33 120.8
C32 C33 H33 120.8
C31 C34 H34A 109.5
C31 C34 H34B 109.5
H34A C34 H34B 109.5
C31 C34 H34C 109.5
H34A C34 H34C 109.5
H34B C34 H34C 109.5
C40 C35 C36 123.4(2)
C40 C35 N3 116.9(2)
C36 C35 N3 119.1(2)
C37 C36 C35 117.7(2)
C37 C36 Si2 119.27(19)
C35 C36 Si2 123.00(19)
C38 C37 C36 119.3(2)
C38 C37 C43 116.7(2)
C36 C37 C43 124.0(2)
C39 C38 C37 120.8(2)
C39 C38 C41 110.73(19)
C37 C38 C41 128.4(2)
C40 C39 C38 122.6(2)
C40 C39 C42 126.7(2)
C38 C39 C42 110.7(2)
C39 C40 C35 116.1(2)
C39 C40 C44 119.0(2)
C35 C40 C44 124.9(2)
N4 C41 C38 101.6(2)
N4 C41 H41A 111.5
C38 C41 H41A 111.5
N4 C41 H41B 111.5
C38 C41 H41B 111.5
H41A C41 H41B 109.3
N4 C42 C39 101.73(19)
N4 C42 H42A 111.4
C39 C42 H42A 111.4
N4 C42 H42B 111.4
C39 C42 H42B 111.4
H42A C42 H42B 109.3
C37 C43 H43A 109.5
C37 C43 H43B 109.5
H43A C43 H43B 109.5
C37 C43 H43C 109.5
H43A C43 H43C 109.5
H43B C43 H43C 109.5
C40 C44 H44A 109.5
C40 C44 H44B 109.5
H44A C44 H44B 109.5
C40 C44 H44C 109.5
H44A C44 H44C 109.5
H44B C44 H44C 109.5
N3 C45 C46 112.3(2)
N3 C45 H45A 109.1
C46 C45 H45A 109.1
N3 C45 H45B 109.1
C46 C45 H45B 109.1
H45A C45 H45B 107.9
C47 C46 C51 117.6(3)
C47 C46 C45 120.0(3)
C51 C46 C45 122.3(3)
C46 C47 C48 119.9(3)
C46 C47 H47 120.1
C48 C47 H47 120.1
C49 C48 C47 121.3(3)
C49 C48 H48 119.4
C47 C48 H48 119.4
C50 C49 C48 119.4(4)
C50 C49 H49 120.3
C48 C49 H49 120.3
C49 C50 C51 120.2(4)
C49 C50 H50 119.9
C51 C50 H50 119.9
C50 C51 C46 121.6(3)
C50 C51 H51 119.2
C46 C51 H51 119.2
O4 C52 N3 121.5(3)
O4 C52 C53 119.2(3)
N3 C52 C53 119.3(2)
C58 C53 C54 118.3(2)
C58 C53 C52 125.3(2)
C54 C53 C52 116.2(3)
C55 C54 C53 120.6(3)
C55 C54 H54 119.7
C53 C54 H54 119.7
C56 C55 C54 120.2(3)
C56 C55 H55 119.9
C54 C55 H55 119.9
C55 C56 C57 119.7(3)
C55 C56 H56 120.1
C57 C56 H56 120.1
C58 C57 C56 120.6(3)
C58 C57 H57 119.7
C56 C57 H57 119.7
C57 C58 C53 120.5(3)
C57 C58 H58 119.7
C53 C58 H58 119.7
Si2 C59 H59A 109.5
Si2 C59 H59B 109.5
H59A C59 H59B 109.5
Si2 C59 H59C 109.5
H59A C59 H59C 109.5
H59B C59 H59C 109.5
Si2 C60 H60A 109.5
Si2 C60 H60B 109.5
H60A C60 H60B 109.5
Si2 C60 H60C 109.5
H60A C60 H60C 109.5
H60B C60 H60C 109.5
Si2 C61 H61A 109.5
Si2 C61 H61B 109.5
H61A C61 H61B 109.5
Si2 C61 H61C 109.5
H61A C61 H61C 109.5
H61B C61 H61C 109.5
C67 C62 C63 120.6(3)
C67 C62 S2 119.6(2)
C63 C62 S2 119.8(2)
C64 C63 C62 119.5(3)
C64 C63 H63 120.2
C62 C63 H63 120.2
C63 C64 C65 120.8(3)
C63 C64 H64 119.6
C65 C64 H64 119.6
C66 C65 C64 118.3(3)
C66 C65 C68 121.1(4)
C64 C65 C68 120.6(4)
C65 C66 C67 121.4(4)
C65 C66 H66 119.3
C67 C66 H66 119.3
C62 C67 C66 119.3(3)
C62 C67 H67 120.4
C66 C67 H67 120.4
C65 C68 H68A 109.5
C65 C68 H68B 109.5
H68A C68 H68B 109.5
C65 C68 H68C 109.5
H68A C68 H68C 109.5
H68B C68 H68C 109.5

loop_
_geom_bond_atom_site_label_1
_geom_bond_atom_site_label_2
_geom_bond_distance
S1 O2 1.424(2)
S1 O3 1.425(2)
S1 N2 1.623(2)
S1 C28 1.758(3)
S2 O6 1.425(2)
S2 O5 1.428(2)
S2 N4 1.619(2)
S2 C62 1.761(3)
Si1 C26 1.855(3)
Si1 C25 1.863(3)
Si1 C27 1.871(3)
Si1 C2 1.919(2)
Si2 C61 1.863(4)
Si2 C59 1.868(4)
Si2 C60 1.874(3)
Si2 C36 1.910(2)
O1 C18 1.227(3)
O4 C52 1.229(4)
N1 C18 1.359(4)
N1 C1 1.444(3)
N1 C11 1.485(3)
N2 C8 1.475(3)
N2 C7 1.479(3)
N3 C52 1.367(3)
N3 C35 1.449(3)
N3 C45 1.480(3)
N4 C42 1.474(3)
N4 C41 1.481(3)
C1 C6 1.406(3)
C1 C2 1.411(3)
C2 C3 1.408(3)
C3 C4 1.401(3)
C3 C9 1.509(3)
C4 C5 1.375(3)
C4 C7 1.506(3)
C5 C6 1.390(3)
C5 C8 1.509(3)
C6 C10 1.499(3)
C7 H7A 0.9800
C7 H7B 0.9800
C8 H8A 0.9800
C8 H8B 0.9800
C9 H9A 0.9700
C9 H9B 0.9700
C9 H9C 0.9700
C10 H10A 0.9700
C10 H10B 0.9700
C10 H10C 0.9700
C11 C12 1.502(4)
C11 H11A 0.9800
C11 H11B 0.9800
C12 C17 1.383(4)
C12 C13 1.391(4)
C13 C14 1.385(5)
C13 H13 0.9400
C14 C15 1.353(6)
C14 H14 0.9400
C15 C16 1.363(6)
C15 H15 0.9400
C16 C17 1.385(5)
C16 H16 0.9400
C17 H17 0.9400
C18 C19 1.495(4)
C19 C20 1.385(4)
C19 C24 1.392(4)
C20 C21 1.378(5)
C20 H20 0.9400
C21 C22 1.386(5)
C21 H21 0.9400
C22 C23 1.361(6)
C22 H22 0.9400
C23 C24 1.366(5)
C23 H23 0.9400
C24 H24 0.9400
C25 H25A 0.9700
C25 H25B 0.9700
C25 H25C 0.9700
C26 H26A 0.9700
C26 H26B 0.9700
C26 H26C 0.9700
C27 H27A 0.9700
C27 H27B 0.9700
C27 H27C 0.9700
C28 C33 1.378(4)
C28 C29 1.393(4)
C29 C30 1.391(5)
C29 H29 0.9400
C30 C31 1.360(6)
C30 H30 0.9400
C31 C32 1.368(7)
C31 C34 1.517(6)
C32 C33 1.420(7)
C32 H32 0.9400
C33 H33 0.9400
C34 H34A 0.9700
C34 H34B 0.9700
C34 H34C 0.9700
C35 C40 1.407(3)
C35 C36 1.414(4)
C36 C37 1.407(4)
C37 C38 1.398(3)
C37 C43 1.517(3)
C38 C39 1.383(3)
C38 C41 1.497(3)
C39 C40 1.383(3)
C39 C42 1.501(3)
C40 C44 1.498(3)
C41 H41A 0.9800
C41 H41B 0.9800
C42 H42A 0.9800
C42 H42B 0.9800
C43 H43A 0.9700
C43 H43B 0.9700
C43 H43C 0.9700
C44 H44A 0.9700
C44 H44B 0.9700
C44 H44C 0.9700
C45 C46 1.498(4)
C45 H45A 0.9800
C45 H45B 0.9800
C46 C47 1.381(4)
C46 C51 1.390(4)
C47 C48 1.385(5)
C47 H47 0.9400
C48 C49 1.361(5)
C48 H48 0.9400
C49 C50 1.358(5)
C49 H49 0.9400
C50 C51 1.368(5)
C50 H50 0.9400
C51 H51 0.9400
C52 C53 1.499(4)
C53 C58 1.388(4)
C53 C54 1.393(4)
C54 C55 1.381(4)
C54 H54 0.9400
C55 C56 1.372(4)
C55 H55 0.9400
C56 C57 1.377(4)
C56 H56 0.9400
C57 C58 1.374(4)
C57 H57 0.9400
C58 H58 0.9400
C59 H59A 0.9700
C59 H59B 0.9700
C59 H59C 0.9700
C60 H60A 0.9700
C60 H60B 0.9700
C60 H60C 0.9700
C61 H61A 0.9700
C61 H61B 0.9700
C61 H61C 0.9700
C62 C67 1.374(4)
C62 C63 1.385(4)
C63 C64 1.382(4)
C63 H63 0.9400
C64 C65 1.397(5)
C64 H64 0.9400
C65 C66 1.379(6)
C65 C68 1.505(5)
C66 C67 1.389(5)
C66 H66 0.9400
C67 H67 0.9400
C68 H68A 0.9700
C68 H68B 0.9700
C68 H68C 0.9700

loop_
_geom_torsion_atom_site_label_1
_geom_torsion_atom_site_label_2
_geom_torsion_atom_site_label_3
_geom_torsion_atom_site_label_4
_geom_torsion
O2 S1 N2 C8 48.1(2)
O3 S1 N2 C8 178.1(2)
C28 S1 N2 C8 -66.2(2)
O2 S1 N2 C7 -165.8(2)
O3 S1 N2 C7 -35.7(3)
C28 S1 N2 C7 79.9(2)
O6 S2 N4 C42 -41.8(2)
O5 S2 N4 C42 -171.5(2)
C62 S2 N4 C42 73.2(2)
O6 S2 N4 C41 169.82(19)
O5 S2 N4 C41 40.1(2)
C62 S2 N4 C41 -75.2(2)
C18 N1 C1 C6 -65.8(3)
C11 N1 C1 C6 104.1(2)
C18 N1 C1 C2 113.4(3)
C11 N1 C1 C2 -76.7(3)
C6 C1 C2 C3 -3.1(3)
N1 C1 C2 C3 177.8(2)
C6 C1 C2 Si1 171.05(17)
N1 C1 C2 Si1 -8.1(3)
C26 Si1 C2 C3 166.18(19)
C25 Si1 C2 C3 -71.5(2)
C27 Si1 C2 C3 50.7(2)
C26 Si1 C2 C1 -8.0(2)
C25 Si1 C2 C1 114.3(2)
C27 Si1 C2 C1 -123.5(2)
C1 C2 C3 C4 6.2(3)
Si1 C2 C3 C4 -168.33(16)
C1 C2 C3 C9 -176.0(2)
Si1 C2 C3 C9 9.4(3)
C2 C3 C4 C5 -3.1(3)
C9 C3 C4 C5 179.0(2)
C2 C3 C4 C7 177.3(2)
C9 C3 C4 C7 -0.6(4)
C3 C4 C5 C6 -3.7(3)
C7 C4 C5 C6 175.9(2)
C3 C4 C5 C8 176.8(2)
C7 C4 C5 C8 -3.6(3)
C4 C5 C6 C1 6.7(3)
C8 C5 C6 C1 -173.9(2)
C4 C5 C6 C10 -173.8(2)
C8 C5 C6 C10 5.6(4)
C2 C1 C6 C5 -3.3(3)
N1 C1 C6 C5 175.81(19)
C2 C1 C6 C10 177.2(2)
N1 C1 C6 C10 -3.7(3)
C8 N2 C7 C4 -17.0(3)
S1 N2 C7 C4 -165.10(17)
C5 C4 C7 N2 12.2(3)
C3 C4 C7 N2 -168.2(2)
C7 N2 C8 C5 15.1(3)
S1 N2 C8 C5 163.72(17)
C4 C5 C8 N2 -6.7(3)
C6 C5 C8 N2 173.8(2)
C18 N1 C11 C12 91.0(3)
C1 N1 C11 C12 -79.3(3)
N1 C11 C12 C17 106.5(3)
N1 C11 C12 C13 -75.1(3)
C17 C12 C13 C14 -0.4(4)
C11 C12 C13 C14 -178.8(3)
C12 C13 C14 C15 -0.3(5)
C13 C14 C15 C16 0.7(5)
C14 C15 C16 C17 -0.5(6)
C13 C12 C17 C16 0.6(4)
C11 C12 C17 C16 179.0(3)
C15 C16 C17 C12 -0.2(5)
C1 N1 C18 O1 170.7(3)
C11 N1 C18 O1 0.9(4)
C1 N1 C18 C19 -6.4(4)
C11 N1 C18 C19 -176.2(2)
O1 C18 C19 C20 132.0(3)
N1 C18 C19 C20 -50.9(4)
O1 C18 C19 C24 -46.9(4)
N1 C18 C19 C24 130.2(3)
C24 C19 C20 C21 -1.9(4)
C18 C19 C20 C21 179.2(3)
C19 C20 C21 C22 0.4(5)
C20 C21 C22 C23 0.0(6)
C21 C22 C23 C24 1.2(6)
C22 C23 C24 C19 -2.9(6)
C20 C19 C24 C23 3.1(5)
C18 C19 C24 C23 -177.9(3)
O2 S1 C28 C33 152.6(2)
O3 S1 C28 C33 21.0(3)
N2 S1 C28 C33 -93.3(2)
O2 S1 C28 C29 -28.8(2)
O3 S1 C28 C29 -160.3(2)
N2 S1 C28 C29 85.3(2)
C33 C28 C29 C30 -0.5(4)
S1 C28 C29 C30 -179.2(2)
C28 C29 C30 C31 -1.3(4)
C29 C30 C31 C32 1.6(5)
C29 C30 C31 C34 -178.0(3)
C30 C31 C32 C33 -0.2(6)
C34 C31 C32 C33 179.4(3)
C29 C28 C33 C32 1.8(4)
S1 C28 C33 C32 -179.5(2)
C31 C32 C33 C28 -1.5(5)
C52 N3 C35 C40 -67.5(3)
C45 N3 C35 C40 95.9(3)
C52 N3 C35 C36 121.1(3)
C45 N3 C35 C36 -75.4(3)
C40 C35 C36 C37 -2.6(3)
N3 C35 C36 C37 168.2(2)
C40 C35 C36 Si2 176.04(17)
N3 C35 C36 Si2 -13.2(3)
C61 Si2 C36 C37 169.3(2)
C59 Si2 C36 C37 51.8(2)
C60 Si2 C36 C37 -70.5(2)
C61 Si2 C36 C35 -9.3(3)
C59 Si2 C36 C35 -126.8(2)
C60 Si2 C36 C35 110.9(2)
C35 C36 C37 C38 0.5(3)
Si2 C36 C37 C38 -178.20(16)
C35 C36 C37 C43 -177.7(2)
Si2 C36 C37 C43 3.6(3)
C36 C37 C38 C39 1.2(3)
C43 C37 C38 C39 179.5(2)
C36 C37 C38 C41 -178.0(2)
C43 C37 C38 C41 0.3(4)
C37 C38 C39 C40 -0.9(3)
C41 C38 C39 C40 178.5(2)
C37 C38 C39 C42 -178.3(2)
C41 C38 C39 C42 1.0(3)
C38 C39 C40 C35 -1.1(3)
C42 C39 C40 C35 175.9(2)
C38 C39 C40 C44 -178.7(2)
C42 C39 C40 C44 -1.7(4)
C36 C35 C40 C39 2.9(3)
N3 C35 C40 C39 -168.1(2)
C36 C35 C40 C44 -179.7(2)
N3 C35 C40 C44 9.3(3)
C42 N4 C41 C38 19.4(3)
S2 N4 C41 C38 170.18(16)
C39 C38 C41 N4 -12.1(2)
C37 C38 C41 N4 167.1(2)
C41 N4 C42 C39 -18.9(3)
S2 N4 C42 C39 -170.17(16)
C40 C39 C42 N4 -166.7(2)
C38 C39 C42 N4 10.6(3)
C52 N3 C45 C46 102.3(3)
C35 N3 C45 C46 -62.6(3)
N3 C45 C46 C47 96.3(3)
N3 C45 C46 C51 -79.7(3)
C51 C46 C47 C48 -0.1(5)
C45 C46 C47 C48 -176.3(3)
C46 C47 C48 C49 0.1(6)
C47 C48 C49 C50 0.0(6)
C48 C49 C50 C51 -0.1(6)
C49 C50 C51 C46 0.0(5)
C47 C46 C51 C50 0.0(5)
C45 C46 C51 C50 176.2(3)
C35 N3 C52 O4 163.8(3)
C45 N3 C52 O4 1.0(4)
C35 N3 C52 C53 -16.0(4)
C45 N3 C52 C53 -178.8(2)
O4 C52 C53 C58 142.3(3)
N3 C52 C53 C58 -38.0(4)
O4 C52 C53 C54 -33.9(4)
N3 C52 C53 C54 145.8(3)
C58 C53 C54 C55 2.7(4)
C52 C53 C54 C55 179.2(3)
C53 C54 C55 C56 -1.6(5)
C54 C55 C56 C57 -0.8(5)
C55 C56 C57 C58 2.0(5)
C56 C57 C58 C53 -0.8(4)
C54 C53 C58 C57 -1.5(4)
C52 C53 C58 C57 -177.7(3)
O6 S2 C62 C67 -147.1(2)
O5 S2 C62 C67 -15.7(2)
N4 S2 C62 C67 98.8(2)
O6 S2 C62 C63 34.2(2)
O5 S2 C62 C63 165.6(2)
N4 S2 C62 C63 -79.9(2)
C67 C62 C63 C64 -0.2(4)
S2 C62 C63 C64 178.5(2)
C62 C63 C64 C65 1.6(4)
C63 C64 C65 C66 -1.8(4)
C63 C64 C65 C68 177.9(3)
C64 C65 C66 C67 0.8(5)
C68 C65 C66 C67 -179.0(3)
C63 C62 C67 C66 -0.8(4)
S2 C62 C67 C66 -179.5(2)
C65 C66 C67 C62 0.5(5)
